data_7200941
loop_
_publ_author_name
'Li, Jin-Tang'
'Guo, Li-Rong'
'Shen, Yang'
'Zheng, Li-Min'

_publ_section_title
;
 LiF-assisted crystallization of zinc 4-carboxyphenylphosphonates with
 pillared layered structures
;
_journal_issue 8
_journal_name_full CrystEngComm
_journal_page_first 1674
_journal_paper_doi 10.1039/b901332f
_journal_volume 11
_journal_year 2009
_chemical_formula_moiety 'C7 H4 F O5 P Zn2'
_chemical_formula_sum 'C7 H4 F O5 P Zn2'
_chemical_formula_weight 348.81
_chemical_name_systematic
;
?
;
_space_group_IT_number 14
_symmetry_cell_setting monoclinic
_symmetry_space_group_name_Hall '-P 2ybc'
_symmetry_space_group_name_H-M 'P 1 21/c 1'
_atom_sites_solution_hydrogens geom
_atom_sites_solution_primary direct
_atom_sites_solution_secondary difmap
_audit_creation_method SHELXL-97
_cell_angle_alpha 90.00
_cell_angle_beta 102.086(4)
_cell_angle_gamma 90.00
_cell_formula_units_Z 4
_cell_length_a 5.8011(10)
_cell_length_b 19.139(4)
_cell_length_c 8.5616(15)
_cell_measurement_reflns_used 886
_cell_measurement_temperature 291(2)
_cell_measurement_theta_max 23.99
_cell_measurement_theta_min 3.23
_cell_volume 929.5(3)
_computing_cell_refinement SMART
_computing_data_collection 'SMART (Bruker, 2000)'
_computing_data_reduction 'SAINT (Bruker, 2000)'
_computing_molecular_graphics SHELXTL
_computing_publication_material SHELXTL
_computing_structure_refinement SHELXTL
_computing_structure_solution 'SHELXTL (Bruker, 2000)'
_diffrn_ambient_temperature 291(2)
_diffrn_measured_fraction_theta_full 0.996
_diffrn_measured_fraction_theta_max 0.996
_diffrn_measurement_device_type 'CCD area detector'
_diffrn_measurement_method 'phi and omega scans'
_diffrn_radiation_monochromator graphite
_diffrn_radiation_source 'fine-focus sealed tube'
_diffrn_radiation_type MoK\a
_diffrn_radiation_wavelength 0.71073
_diffrn_reflns_av_R_equivalents 0.0539
_diffrn_reflns_av_sigmaI/netI 0.0696
_diffrn_reflns_limit_h_max 5
_diffrn_reflns_limit_h_min -7
_diffrn_reflns_limit_k_max 23
_diffrn_reflns_limit_k_min -22
_diffrn_reflns_limit_l_max 10
_diffrn_reflns_limit_l_min -10
_diffrn_reflns_number 4884
_diffrn_reflns_theta_full 26.00
_diffrn_reflns_theta_max 26.00
_diffrn_reflns_theta_min 2.13
_exptl_absorpt_coefficient_mu 5.348
_exptl_absorpt_correction_T_max 0.847
_exptl_absorpt_correction_T_min 0.771
_exptl_absorpt_correction_type multi-scan
_exptl_absorpt_process_details 'SADABS, Bruker(2000)'
_exptl_crystal_colour colorless
_exptl_crystal_density_diffrn 2.493
_exptl_crystal_density_method 'not measured'
_exptl_crystal_description cubic
_exptl_crystal_F_000 680
_exptl_crystal_size_max 0.05
_exptl_crystal_size_mid 0.04
_exptl_crystal_size_min 0.03
_refine_diff_density_max 1.233
_refine_diff_density_min -0.936
_refine_diff_density_rms 0.183
_refine_ls_extinction_method none
_refine_ls_goodness_of_fit_ref 1.075
_refine_ls_hydrogen_treatment constr
_refine_ls_matrix_type full
_refine_ls_number_parameters 145
_refine_ls_number_reflns 1820
_refine_ls_number_restraints 0
_refine_ls_restrained_S_all 1.075
_refine_ls_R_factor_all 0.0741
_refine_ls_R_factor_gt 0.0564
_refine_ls_shift/su_max 0.002
_refine_ls_shift/su_mean 0.000
_refine_ls_structure_factor_coef Fsqd
_refine_ls_weighting_details 'calc w=1/[\s^2^(Fo^2^)+(0.0600P)^2^+1.5000P] where P=(Fo^2^+2Fc^2^)/3'
_refine_ls_weighting_scheme calc
_refine_ls_wR_factor_gt 0.1187
_refine_ls_wR_factor_ref 0.1253
_reflns_number_gt 1472
_reflns_number_total 1820
_reflns_threshold_expression >2sigma(I)
_cod_data_source_file b901332f.txt
_cod_data_source_block sad
_cod_depositor_comments
;
The following automatic conversions were performed:

'_refine_ls_hydrogen_treatment' value 'constra' was replaced with the
value 'constr' as specified in the replacement file
'src/cod-tools/trunk/data/replacement-values/replacement_values.lst'.

Automatic conversion script
Id: cif_fix_values 5376 2017-05-30 11:51:03Z andrius 
;
_cod_original_sg_symbol_H-M 'P 21/c'
_cod_database_code 7200941

loop_
_symmetry_equiv_pos_as_xyz
'x, y, z'
'-x, y+1/2, -z+1/2'
'-x, -y, -z'
'x, -y-1/2, z-1/2'

loop_
_atom_site_label
_atom_site_type_symbol
_atom_site_fract_x
_atom_site_fract_y
_atom_site_fract_z
_atom_site_U_iso_or_equiv
_atom_site_adp_type
_atom_site_occupancy
_atom_site_symmetry_multiplicity
_atom_site_calc_flag
_atom_site_refinement_flags
_atom_site_disorder_assembly
_atom_site_disorder_group
Zn1 Zn 0.74131(13) 0.52791(4) 0.96838(10) 0.0125(2) Uani 1 1 d . . .
Zn2 Zn 0.35176(13) 0.49628(4) 0.63750(9) 0.0117(2) Uani 1 1 d . . .
P1 P 0.1137(3) 0.93370(9) 0.8043(2) 0.0099(4) Uani 1 1 d . . .
O1 O 0.6511(9) 0.6182(2) 0.8649(6) 0.0203(12) Uani 1 1 d . . .
O2 O 0.3006(9) 0.5901(3) 0.7121(7) 0.0266(13) Uani 1 1 d . . .
O3 O 0.0457(8) 0.9639(2) 0.6328(5) 0.0134(11) Uani 1 1 d . . .
O4 O -0.0920(8) 0.9315(2) 0.8857(5) 0.0135(11) Uani 1 1 d . . .
O5 O 0.3206(8) 0.9761(2) 0.8990(6) 0.0107(10) Uani 1 1 d . . .
F1 F 0.4709(7) 0.4621(2) 0.8719(5) 0.0227(10) Uani 1 1 d . . .
C1 C 0.4436(13) 0.6327(4) 0.7868(8) 0.0181(16) Uani 1 1 d . . .
C2 C 0.3687(14) 0.7069(4) 0.7868(9) 0.0191(17) Uani 1 1 d . . .
C3 C 0.1435(15) 0.7267(4) 0.7073(11) 0.034(2) Uani 1 1 d . . .
H3 H 0.0402 0.6935 0.6525 0.041 Uiso 1 1 calc R . .
C4 C 0.0736(14) 0.7955(4) 0.7097(11) 0.032(2) Uani 1 1 d . . .
H4 H -0.0758 0.8080 0.6535 0.038 Uiso 1 1 calc R . .
C5 C 0.2165(12) 0.8459(3) 0.7919(8) 0.0133(15) Uani 1 1 d . . .
C6 C 0.4422(14) 0.8253(4) 0.8730(10) 0.0271(19) Uani 1 1 d . . .
H6 H 0.5438 0.8582 0.9308 0.033 Uiso 1 1 calc R . .
C7 C 0.5134(14) 0.7581(4) 0.8679(10) 0.0252(19) Uani 1 1 d . . .
H7 H 0.6649 0.7461 0.9209 0.030 Uiso 1 1 calc R . .

loop_
_atom_site_aniso_label
_atom_site_aniso_U_11
_atom_site_aniso_U_22
_atom_site_aniso_U_33
_atom_site_aniso_U_23
_atom_site_aniso_U_13
_atom_site_aniso_U_12
Zn1 0.0094(5) 0.0147(5) 0.0125(4) -0.0004(3) 0.0007(3) 0.0013(3)
Zn2 0.0111(5) 0.0123(5) 0.0120(5) -0.0009(3) 0.0032(3) -0.0006(3)
P1 0.0091(9) 0.0094(9) 0.0106(9) 0.0003(7) 0.0007(7) 0.0007(7)
O1 0.018(3) 0.011(3) 0.030(3) 0.006(2) 0.001(2) 0.003(2)
O2 0.030(3) 0.011(3) 0.035(3) -0.009(2) -0.001(3) 0.006(2)
O3 0.008(2) 0.021(3) 0.011(3) 0.003(2) -0.0003(19) -0.002(2)
O4 0.012(3) 0.018(3) 0.010(2) 0.001(2) 0.001(2) 0.004(2)
O5 0.008(2) 0.014(3) 0.010(2) -0.0052(19) 0.0017(19) -0.0035(18)
F1 0.015(2) 0.033(3) 0.021(2) -0.003(2) 0.0064(18) -0.0030(19)
C1 0.020(4) 0.025(4) 0.011(4) 0.005(3) 0.006(3) 0.003(3)
C2 0.024(4) 0.018(4) 0.018(4) 0.001(3) 0.009(3) -0.001(3)
C3 0.027(5) 0.024(5) 0.042(6) -0.009(4) -0.013(4) -0.001(4)
C4 0.021(5) 0.022(4) 0.041(6) -0.009(4) -0.017(4) 0.011(3)
C5 0.018(4) 0.011(4) 0.012(4) 0.000(3) 0.004(3) 0.002(3)
C6 0.025(5) 0.017(4) 0.035(5) 0.001(4) -0.004(4) -0.001(3)
C7 0.017(4) 0.018(4) 0.036(5) 0.004(4) -0.003(3) 0.004(3)

loop_
_atom_type_symbol
_atom_type_description
_atom_type_scat_dispersion_real
_atom_type_scat_dispersion_imag
_atom_type_scat_source
C C 0.0033 0.0016 'International Tables Vol C Tables 4.2.6.8 and 6.1.1.4'
H H 0.0000 0.0000 'International Tables Vol C Tables 4.2.6.8 and 6.1.1.4'
O O 0.0106 0.0060 'International Tables Vol C Tables 4.2.6.8 and 6.1.1.4'
P P 0.1023 0.0942 'International Tables Vol C Tables 4.2.6.8 and 6.1.1.4'
Zn Zn 0.2839 1.4301 'International Tables Vol C Tables 4.2.6.8 and 6.1.1.4'
F F 0.0171 0.0103 'International Tables Vol C Tables 4.2.6.8 and 6.1.1.4'

loop_
_geom_angle_atom_site_label_1
_geom_angle_atom_site_label_2
_geom_angle_atom_site_label_3
_geom_angle
_geom_angle_site_symmetry_1
_geom_angle_site_symmetry_3
_geom_angle_publ_flag
O1 Zn1 O3 111.0(2) . 4_676 ?
O1 Zn1 F1 94.6(2) . 3_667 ?
O3 Zn1 F1 95.06(17) 4_676 3_667 ?
O1 Zn1 F1 104.5(2) . . ?
O3 Zn1 F1 144.41(19) 4_676 . ?
F1 Zn1 F1 78.93(19) 3_667 . ?
O1 Zn1 O3 117.5(2) . 2_646 ?
O3 Zn1 O3 79.9(2) 4_676 2_646 ?
F1 Zn1 O3 147.37(19) 3_667 2_646 ?
F1 Zn1 O3 86.61(17) . 2_646 ?
O1 Zn1 Zn1 122.34(15) . 3_767 ?
O3 Zn1 Zn1 40.37(13) 4_676 3_767 ?
F1 Zn1 Zn1 127.66(13) 3_667 3_767 ?
F1 Zn1 Zn1 119.15(13) . 3_767 ?
O3 Zn1 Zn1 39.56(13) 2_646 3_767 ?
O1 Zn1 Zn1 102.36(15) . 3_667 ?
O3 Zn1 Zn1 125.84(14) 4_676 3_667 ?
F1 Zn1 Zn1 39.64(12) 3_667 3_667 ?
F1 Zn1 Zn1 39.29(11) . 3_667 ?
O3 Zn1 Zn1 120.33(14) 2_646 3_667 ?
Zn1 Zn1 Zn1 135.31(5) 3_767 3_667 ?
O4 Zn2 O2 117.2(2) 2_546 . ?
O4 Zn2 O5 126.80(19) 2_546 2_646 ?
O2 Zn2 O5 116.0(2) . 2_646 ?
O4 Zn2 O5 99.02(19) 2_546 4_575 ?
O2 Zn2 O5 95.7(2) . 4_575 ?
O5 Zn2 O5 77.81(19) 2_646 4_575 ?
O4 Zn2 F1 89.54(18) 2_546 . ?
O2 Zn2 F1 90.9(2) . . ?
O5 Zn2 F1 87.48(17) 2_646 . ?
O5 Zn2 F1 165.29(16) 4_575 . ?
O4 P1 O5 112.3(3) . . ?
O4 P1 O3 112.4(3) . . ?
O5 P1 O3 108.6(3) . . ?
O4 P1 C5 107.9(3) . . ?
O5 P1 C5 107.1(3) . . ?
O3 P1 C5 108.4(3) . . ?
C1 O1 Zn1 124.0(5) . . ?
C1 O2 Zn2 130.0(5) . . ?
P1 O3 Zn1 134.5(3) . 4_475 ?
P1 O3 Zn1 124.4(3) . 2_656 ?
Zn1 O3 Zn1 100.1(2) 4_475 2_656 ?
P1 O4 Zn2 127.8(3) . 2_556 ?
P1 O5 Zn2 132.5(3) . 2_656 ?
P1 O5 Zn2 123.5(3) . 4_576 ?
Zn2 O5 Zn2 102.19(19) 2_656 4_576 ?
Zn1 F1 Zn1 101.07(18) 3_667 . ?
Zn1 F1 Zn2 119.5(2) 3_667 . ?
Zn1 F1 Zn2 105.48(19) . . ?
O2 C1 O1 125.6(7) . . ?
O2 C1 C2 117.7(7) . . ?
O1 C1 C2 116.8(7) . . ?
C7 C2 C3 117.5(7) . . ?
C7 C2 C1 122.2(7) . . ?
C3 C2 C1 120.3(7) . . ?
C4 C3 C2 120.1(7) . . ?
C4 C3 H3 119.9 . . ?
C2 C3 H3 119.9 . . ?
C5 C4 C3 122.2(7) . . ?
C5 C4 H4 118.9 . . ?
C3 C4 H4 118.9 . . ?
C4 C5 C6 117.4(7) . . ?
C4 C5 P1 121.2(6) . . ?
C6 C5 P1 121.3(6) . . ?
C7 C6 C5 120.6(7) . . ?
C7 C6 H6 119.7 . . ?
C5 C6 H6 119.7 . . ?
C6 C7 C2 122.3(7) . . ?
C6 C7 H7 118.9 . . ?
C2 C7 H7 118.9 . . ?

loop_
_geom_bond_atom_site_label_1
_geom_bond_atom_site_label_2
_geom_bond_distance
_geom_bond_site_symmetry_2
_geom_bond_publ_flag
Zn1 O1 1.963(5) . ?
Zn1 O3 2.021(5) 4_676 ?
Zn1 F1 2.031(4) 3_667 ?
Zn1 F1 2.046(4) . ?
Zn1 O3 2.055(5) 2_646 ?
Zn1 Zn1 3.1244(16) 3_767 ?
Zn1 Zn1 3.1477(16) 3_667 ?
Zn2 O4 1.929(5) 2_546 ?
Zn2 O2 1.949(5) . ?
Zn2 O5 2.027(4) 2_646 ?
Zn2 O5 2.080(5) 4_575 ?
Zn2 F1 2.086(4) . ?
P1 O4 1.503(5) . ?
P1 O5 1.533(5) . ?
P1 O3 1.550(5) . ?
P1 C5 1.794(7) . ?
O1 C1 1.279(8) . ?
O2 C1 1.241(9) . ?
O3 Zn1 2.021(4) 4_475 ?
O3 Zn1 2.055(4) 2_656 ?
O4 Zn2 1.929(5) 2_556 ?
O5 Zn2 2.027(4) 2_656 ?
O5 Zn2 2.080(5) 4_576 ?
F1 Zn1 2.031(4) 3_667 ?
C1 C2 1.485(10) . ?
C2 C7 1.380(11) . ?
C2 C3 1.394(11) . ?
C3 C4 1.378(11) . ?
C3 H3 0.9300 . ?
C4 C5 1.367(10) . ?
C4 H4 0.9300 . ?
C5 C6 1.404(10) . ?
C6 C7 1.354(11) . ?
C6 H6 0.9300 . ?
C7 H7 0.9300 . ?
